data_7229240
loop_
_publ_author_name
'Jiang, Wen-Hong'
'Zhang, Han-Zhong'
'Hou, Guang-Feng'
'Ma, Dong-Sheng'
'Liu, Bin'
'Yu, Ying-Hui'

_publ_section_title
;
 Five Co(ii) coordination polymers with different counter anions based on
 [3,5-di(4H-1,2,4-triazol-4-yl)benzoato]&#x2212; ligand: directed
 synthesis, structures and magnetic properties
;
_journal_issue 72
_journal_name_full 'RSC Adv.'
_journal_page_first 45641
_journal_paper_doi 10.1039/C7RA07089F
_journal_volume 7
_journal_year 2017
_chemical_formula_moiety 'C11 H7 Cl Co N6 O2, 2(O0.50 H)'
_chemical_formula_sum 'C11 H9 Cl Co N6 O3'
_chemical_formula_weight 367.62
_chemical_name_systematic
; 
 ? 
;
_space_group_IT_number 51
_symmetry_cell_setting orthorhombic
_symmetry_space_group_name_Hall '-P 2a 2a'
_symmetry_space_group_name_H-M 'P m m a'
_atom_sites_solution_hydrogens geom
_atom_sites_solution_primary direct
_atom_sites_solution_secondary difmap
_audit_creation_method SHELXL-97
_audit_update_record
;
2017-01-17 deposited with the CCDC.
2017-09-07 downloaded from the CCDC.
;
_cell_angle_alpha 90.00
_cell_angle_beta 90.00
_cell_angle_gamma 90.00
_cell_formula_units_Z 2
_cell_length_a 7.1293(14)
_cell_length_b 11.442(2)
_cell_length_c 8.2387(16)
_cell_measurement_reflns_used 5392
_cell_measurement_temperature 293(2)
_cell_measurement_theta_max 27.53
_cell_measurement_theta_min 3.04
_cell_volume 672.1(2)
_computing_cell_refinement RAPID-AUTO
_computing_data_collection 'RAPID-AUTO (Rigaku Corporation, 1998)'
_computing_data_reduction 'CrystalStructure (Rigaku/MSC and Rigaku Corporation, 2002)'
_computing_molecular_graphics 'SHELXTL (Sheldrick, 2008)'
_computing_publication_material SHELXL-97
_computing_structure_refinement 'SHELXL-97 (Sheldrick, 2008)'
_computing_structure_solution 'SHELXS-97 (Sheldrick, 2008)'
_diffrn_ambient_temperature 293(2)
_diffrn_measured_fraction_theta_full 0.997
_diffrn_measured_fraction_theta_max 0.997
_diffrn_measurement_device_type 'Rigaku RAXIS-RAPID'
_diffrn_measurement_method '\w scan'
_diffrn_radiation_monochromator graphite
_diffrn_radiation_source 'fine-focus sealed tube'
_diffrn_radiation_type MoK\a
_diffrn_radiation_wavelength 0.71073
_diffrn_reflns_av_R_equivalents 0.0346
_diffrn_reflns_av_sigmaI/netI 0.0232
_diffrn_reflns_limit_h_max 7
_diffrn_reflns_limit_h_min -8
_diffrn_reflns_limit_k_max 13
_diffrn_reflns_limit_k_min -13
_diffrn_reflns_limit_l_max 9
_diffrn_reflns_limit_l_min -9
_diffrn_reflns_number 5072
_diffrn_reflns_theta_full 24.97
_diffrn_reflns_theta_max 24.97
_diffrn_reflns_theta_min 3.05
_diffrn_standards_decay_% 0
_diffrn_standards_interval_count 0
_diffrn_standards_interval_time 0
_diffrn_standards_number 0
_exptl_absorpt_coefficient_mu 1.498
_exptl_absorpt_correction_T_max 0.7497
_exptl_absorpt_correction_T_min 0.7021
_exptl_absorpt_correction_type multi-scan
_exptl_absorpt_process_details 'ABSCOR (Higashi, 1995)'
_exptl_crystal_colour red
_exptl_crystal_density_diffrn 1.817
_exptl_crystal_density_method 'not measured'
_exptl_crystal_description block
_exptl_crystal_F_000 370
_exptl_crystal_size_max 0.25
_exptl_crystal_size_mid 0.22
_exptl_crystal_size_min 0.20
_refine_diff_density_max 0.454
_refine_diff_density_min -0.461
_refine_diff_density_rms 0.097
_refine_ls_extinction_method none
_refine_ls_goodness_of_fit_ref 1.078
_refine_ls_hydrogen_treatment mixed
_refine_ls_matrix_type full
_refine_ls_number_parameters 68
_refine_ls_number_reflns 680
_refine_ls_number_restraints 6
_refine_ls_restrained_S_all 1.078
_refine_ls_R_factor_all 0.0325
_refine_ls_R_factor_gt 0.0297
_refine_ls_shift/su_max 0.000
_refine_ls_shift/su_mean 0.000
_refine_ls_structure_factor_coef Fsqd
_refine_ls_weighting_details 'calc w=1/[\s^2^(Fo^2^)+(0.0469P)^2^+0.6962P] where P=(Fo^2^+2Fc^2^)/3'
_refine_ls_weighting_scheme calc
_refine_ls_wR_factor_gt 0.0784
_refine_ls_wR_factor_ref 0.0803
_reflns_number_gt 625
_reflns_number_total 680
_reflns_threshold_expression >2sigma(I)
_cod_data_source_file c7ra07089f2.cif
_cod_data_source_block 4-Co
_cod_database_code 7229240

loop_
_symmetry_equiv_pos_as_xyz
'x, y, z'
'-x+1/2, -y, z'
'x+1/2, -y, -z'
'-x, y, -z'
'-x, -y, -z'
'x-1/2, y, -z'
'-x-1/2, y, z'
'x, -y, z'

loop_
_atom_site_label
_atom_site_type_symbol
_atom_site_fract_x
_atom_site_fract_y
_atom_site_fract_z
_atom_site_U_iso_or_equiv
_atom_site_adp_type
_atom_site_occupancy
_atom_site_symmetry_multiplicity
_atom_site_calc_flag
_atom_site_refinement_flags
O2 O 0.5000 0.8873(18) 0.0000 0.215(9) Uani 0.50 2 d SPU
Co1 Co 0.5000 1.0000 0.5000 0.0158(2) Uani 1 4 d S
Cl1 Cl 0.2500 1.0000 0.71024(14) 0.0275(3) Uani 1 4 d S
O1 O 0.2500 0.5979(2) -0.3346(3) 0.0312(6) Uani 1 2 d S
N1 N 0.2500 0.7114(2) 0.2601(3) 0.0185(6) Uani 1 2 d S
N2 N 0.3470(2) 0.86818(16) 0.3821(2) 0.0207(4) Uani 1 1 d .
C1 C 0.2500 0.6021(3) 0.1736(4) 0.0178(7) Uani 1 2 d S
C2 C 0.2500 0.6042(3) 0.0050(4) 0.0203(7) Uani 1 2 d S
H2 H 0.2500 0.6752 -0.0499 0.024 Uiso 1 2 calc SR
C3 C 0.2500 0.5000 -0.0816(5) 0.0180(9) Uani 1 4 d S
C4 C 0.2500 0.5000 0.2617(6) 0.0216(10) Uani 1 4 d S
H4 H 0.2500 0.5000 0.3746 0.026 Uiso 1 4 calc SR
C5 C 0.4010(3) 0.7730(2) 0.3092(3) 0.0245(5) Uani 1 1 d .
H5 H 0.5251 0.7508 0.2934 0.029 Uiso 1 1 calc R
C6 C 0.2500 0.5000 -0.2677(6) 0.0223(10) Uani 1 4 d S

loop_
_atom_site_aniso_label
_atom_site_aniso_U_11
_atom_site_aniso_U_22
_atom_site_aniso_U_33
_atom_site_aniso_U_23
_atom_site_aniso_U_13
_atom_site_aniso_U_12
O2 0.231(12) 0.209(12) 0.206(12) 0.000 -0.018(8) 0.000
Co1 0.0123(3) 0.0114(3) 0.0235(4) 0.000 -0.0021(2) 0.000
Cl1 0.0185(6) 0.0381(7) 0.0258(6) 0.000 0.000 0.000
O1 0.0414(15) 0.0291(14) 0.0230(12) 0.0067(10) 0.000 0.000
N1 0.0198(13) 0.0133(14) 0.0226(13) -0.0027(11) 0.000 0.000
N2 0.0124(9) 0.0183(10) 0.0315(10) -0.0056(8) 0.0010(8) -0.0004(8)
C1 0.0175(15) 0.0132(16) 0.0227(15) -0.0030(12) 0.000 0.000
C2 0.0214(17) 0.0152(16) 0.0243(16) 0.0030(13) 0.000 0.000
C3 0.016(2) 0.020(2) 0.018(2) 0.000 0.000 0.000
C4 0.022(2) 0.024(3) 0.019(2) 0.000 0.000 0.000
C5 0.0161(11) 0.0229(12) 0.0345(12) -0.0089(10) 0.0011(10) 0.0009(10)
C6 0.020(2) 0.025(3) 0.021(2) 0.000 0.000 0.000

loop_
_atom_type_symbol
_atom_type_description
_atom_type_scat_dispersion_real
_atom_type_scat_dispersion_imag
_atom_type_scat_source
C C 0.0033 0.0016 'International Tables Vol C Tables 4.2.6.8 and 6.1.1.4'
H H 0.0000 0.0000 'International Tables Vol C Tables 4.2.6.8 and 6.1.1.4'
Cl Cl 0.1484 0.1585 'International Tables Vol C Tables 4.2.6.8 and 6.1.1.4'
Co Co 0.3494 0.9721 'International Tables Vol C Tables 4.2.6.8 and 6.1.1.4'
N N 0.0061 0.0033 'International Tables Vol C Tables 4.2.6.8 and 6.1.1.4'
O O 0.0106 0.0060 'International Tables Vol C Tables 4.2.6.8 and 6.1.1.4'

loop_
_geom_angle_atom_site_label_1
_geom_angle_atom_site_label_2
_geom_angle_atom_site_label_3
_geom_angle
_geom_angle_site_symmetry_1
_geom_angle_site_symmetry_3
N2 Co1 N2 180.0 . 5_676
N2 Co1 N2 91.84(10) . 8_575
N2 Co1 N2 88.16(10) 5_676 8_575
N2 Co1 N2 88.16(10) . 4_656
N2 Co1 N2 91.84(10) 5_676 4_656
N2 Co1 N2 180.0 8_575 4_656
N2 Co1 Cl1 92.87(5) . 5_676
N2 Co1 Cl1 87.13(5) 5_676 5_676
N2 Co1 Cl1 92.87(5) 8_575 5_676
N2 Co1 Cl1 87.13(5) 4_656 5_676
N2 Co1 Cl1 87.13(5) . .
N2 Co1 Cl1 92.87(5) 5_676 .
N2 Co1 Cl1 87.13(5) 8_575 .
N2 Co1 Cl1 92.87(5) 4_656 .
Cl1 Co1 Cl1 180.0 5_676 .
Co1 Cl1 Co1 91.64(4) 2_575 .
C5 N1 C5 105.9(3) . 7_655
C5 N1 C1 127.05(13) . .
C5 N1 C1 127.05(13) 7_655 .
C5 N2 N2 107.19(13) . 7_655
C5 N2 Co1 131.37(15) . .
N2 N2 Co1 121.30(5) 7_655 .
C4 C1 C2 122.9(3) . .
C4 C1 N1 118.5(3) . .
C2 C1 N1 118.7(3) . .
C3 C2 C1 119.9(3) . .
C3 C2 H2 120.0 . .
C1 C2 H2 120.0 . .
C2 C3 C2 118.2(4) . 2_565
C2 C3 C6 120.9(2) . .
C2 C3 C6 120.9(2) 2_565 .
C1 C4 C1 116.3(4) . 2_565
C1 C4 H4 121.9 . .
C1 C4 H4 121.9 2_565 .
N2 C5 N1 109.9(2) . .
N2 C5 H5 125.1 . .
N1 C5 H5 125.1 . .
O1 C6 O1 127.6(4) 2_565 .
O1 C6 C3 116.2(2) 2_565 .
O1 C6 C3 116.2(2) . .

loop_
_geom_bond_atom_site_label_1
_geom_bond_atom_site_label_2
_geom_bond_distance
_geom_bond_site_symmetry_2
Co1 N2 2.0996(18) .
Co1 N2 2.0996(18) 5_676
Co1 N2 2.0996(18) 8_575
Co1 N2 2.0996(18) 4_656
Co1 Cl1 2.4854(9) 5_676
Co1 Cl1 2.4854(9) .
Cl1 Co1 2.4854(9) 2_575
O1 C6 1.249(3) .
N1 C5 1.349(3) .
N1 C5 1.349(3) 7_655
N1 C1 1.439(4) .
N2 C5 1.302(3) .
N2 N2 1.383(4) 7_655
C1 C4 1.375(4) .
C1 C2 1.389(4) .
C2 C3 1.389(4) .
C2 H2 0.9300 .
C3 C2 1.389(4) 2_565
C3 C6 1.533(6) .
C4 C1 1.375(4) 2_565
C4 H4 0.9300 .
C5 H5 0.9300 .
C6 O1 1.249(3) 2_565
